data_7203762
loop_
_publ_author_name
'Sardar, Kripasindhu'
'Dan, Meenakshi'
'Schwenzer, Birgit'
'Rao, C. N. R.'

_publ_section_title
;
 A simple single-source precursor route to the nanostructures of AlN,
 GaN and InN
;
_journal_issue 22
_journal_name_full 'Journal of Materials Chemistry'
_journal_page_first 2175
_journal_paper_doi 10.1039/b502887f
_journal_volume 15
_journal_year 2005
_chemical_formula_sum 'C H4 Cl In0.33 N2 O'
_chemical_formula_weight 133.79
_chemical_name_systematic
;
?
;
_space_group_IT_number 205
_symmetry_cell_setting cubic
_symmetry_space_group_name_Hall '-P 2ac 2ab 3'
_symmetry_space_group_name_H-M 'P a -3'
_atom_sites_solution_hydrogens geom
_atom_sites_solution_primary direct
_atom_sites_solution_secondary difmap
_audit_creation_method SHELXL
_cell_angle_alpha 90.00
_cell_angle_beta 90.00
_cell_angle_gamma 90.00
_cell_formula_units_Z 24
_cell_length_a 13.91760(10)
_cell_length_b 13.91760(10)
_cell_length_c 13.91760(10)
_cell_measurement_temperature 293(2)
_cell_volume 2695.83(3)
_computing_structure_refinement 'SHELXL-93 (Sheldrick, 1993)'
_computing_structure_solution 'SHELXS-86 (Sheldrick, 1990)'
_diffrn_ambient_temperature 293(2)
_diffrn_radiation_monochromator graphite
_diffrn_radiation_source 'fine-focus sealed tube'
_diffrn_radiation_type MoK\a
_diffrn_radiation_wavelength 0.71073
_diffrn_reflns_av_R_equivalents 0.0411
_diffrn_reflns_av_sigmaI/netI 0.0142
_diffrn_reflns_limit_h_max 8
_diffrn_reflns_limit_h_min -15
_diffrn_reflns_limit_k_max 15
_diffrn_reflns_limit_k_min -15
_diffrn_reflns_limit_l_max 15
_diffrn_reflns_limit_l_min -15
_diffrn_reflns_number 10279
_diffrn_reflns_theta_max 23.20
_diffrn_reflns_theta_min 2.53
_exptl_absorpt_coefficient_mu 2.351
_exptl_absorpt_correction_T_max 1.000000
_exptl_absorpt_correction_T_min 0.724698
_exptl_absorpt_correction_type SADABS
_exptl_crystal_colour colorless
_exptl_crystal_density_diffrn 1.978
_exptl_crystal_description block
_exptl_crystal_F_000 1568
_exptl_crystal_size_max 0.3
_exptl_crystal_size_mid 0.28
_exptl_crystal_size_min 0.19
_refine_diff_density_max 0.295
_refine_diff_density_min -0.830
_refine_diff_density_rms 0.119
_refine_ls_extinction_method none
_refine_ls_goodness_of_fit_all 1.255
_refine_ls_goodness_of_fit_obs 1.288
_refine_ls_matrix_type full
_refine_ls_number_parameters 49
_refine_ls_number_reflns 651
_refine_ls_number_restraints 0
_refine_ls_restrained_S_all 1.255
_refine_ls_restrained_S_obs 1.288
_refine_ls_R_factor_all 0.0245
_refine_ls_R_factor_obs 0.0227
_refine_ls_shift/esd_max 0.001
_refine_ls_shift/esd_mean 0.000
_refine_ls_structure_factor_coef Fsqd
_refine_ls_weighting_details 'w=1/[\s^2^(Fo^2^)+(0.0316P)^2^+1.1583P] where P=(Fo^2^+2Fc^2^)/3'
_refine_ls_weighting_scheme calc
_refine_ls_wR_factor_all 0.0574
_refine_ls_wR_factor_obs 0.0568
_reflns_number_observed 608
_reflns_number_total 651
_reflns_observed_criterion >2sigma(I)
_cod_data_source_file b502887f.txt
_cod_data_source_block try1
_cod_depositor_comments
;
The following automatic conversions were performed:
'_symmetry_cell_setting' value 'Cubic' changed to 'cubic' according to
'/home/saulius/struct/CIF-dictionaries/cif_core.dic' dictionary named
'cif_core.dic' version 2.4.1 from 2010-06-29.

Automatic conversion script
Id: cif_fix_enum 1527 2010-12-29 10:47:43Z saulius 

The following automatic conversions were performed:

'_refine_ls_weighting_scheme' value 'calc
w=1/[\s^2^(Fo^2^)+(0.0316P)^2^+1.1583P] where P=(Fo^2^+2Fc^2^)/3' was
changed to 'calc'. New tag '_refine_ls_weighting_details' was
created. The value of the new tag was set to
'w=1/[\s^2^(Fo^2^)+(0.0316P)^2^+1.1583P] where P=(Fo^2^+2Fc^2^)/3'.

Automatic conversion script
Id: cif_fix_values 3143 2015-03-26 13:38:13Z robertas 
;
_cod_original_sg_symbol_H-M Pa-3
_cod_database_code 7203762

loop_
_symmetry_equiv_pos_as_xyz
'x, y, z'
'-x+1/2, -y, z+1/2'
'-x, y+1/2, -z+1/2'
'x+1/2, -y+1/2, -z'
'z, x, y'
'z+1/2, -x+1/2, -y'
'-z+1/2, -x, y+1/2'
'-z, x+1/2, -y+1/2'
'y, z, x'
'-y, z+1/2, -x+1/2'
'y+1/2, -z+1/2, -x'
'-y+1/2, -z, x+1/2'
'-x, -y, -z'
'x-1/2, y, -z-1/2'
'x, -y-1/2, z-1/2'
'-x-1/2, y-1/2, z'
'-z, -x, -y'
'-z-1/2, x-1/2, y'
'z-1/2, x, -y-1/2'
'z, -x-1/2, y-1/2'
'-y, -z, -x'
'y, -z-1/2, x-1/2'
'-y-1/2, z-1/2, x'
'y-1/2, z, -x-1/2'

loop_
_atom_site_aniso_label
_atom_site_aniso_U_11
_atom_site_aniso_U_22
_atom_site_aniso_U_33
_atom_site_aniso_U_23
_atom_site_aniso_U_13
_atom_site_aniso_U_12
In1 0.0248(2) 0.0248(2) 0.0248(2) -0.00037(8) -0.00037(8) 0.00037(8)
Cl1 0.0260(4) 0.0436(5) 0.0540(5) 0.0023(4) 0.0025(3) 0.0037(4)
O1 0.0397(12) 0.0263(11) 0.0551(14) 0.0003(10) -0.0111(10) -0.0012(10)
C1 0.033(2) 0.031(2) 0.046(2) 0.0010(14) 0.0022(15) -0.0039(14)
N1 0.063(2) 0.029(2) 0.085(2) -0.0075(15) -0.015(2) -0.0019(14)
N2 0.055(2) 0.040(2) 0.146(4) -0.004(2) -0.050(2) -0.007(2)

loop_
_atom_site_label
_atom_site_type_symbol
_atom_site_fract_x
_atom_site_fract_y
_atom_site_fract_z
_atom_site_U_iso_or_equiv
_atom_site_thermal_displace_type
_atom_site_occupancy
_atom_site_calc_flag
_atom_site_refinement_flags
_atom_site_disorder_group
In1 In 0.847020(14) 0.347020(14) 0.152980(14) 0.0248(2) Uani 1 d S .
Cl1 Cl 0.67265(6) 0.37383(6) 0.17201(6) 0.0412(2) Uani 1 d . .
O1 O 0.8689(2) 0.5015(2) 0.1671(2) 0.0403(5) Uani 1 d . .
C1 C 0.9294(2) 0.5548(2) 0.2086(2) 0.0367(8) Uani 1 d . .
N1 N 0.9126(3) 0.6478(2) 0.2141(3) 0.0587(9) Uani 1 d . .
H1 H 0.8610(3) 0.6714(2) 0.1896(3) 0.070 Uiso 1 calc R .
H2 H 0.9532(3) 0.6850(2) 0.2422(3) 0.070 Uiso 1 calc R .
N2 N 1.0074(2) 0.5217(2) 0.2483(3) 0.0804(12) Uani 1 d . .
H3 H 1.0195(2) 0.4611(2) 0.2469(3) 0.096 Uiso 1 calc R .
H4 H 1.0469(2) 0.5604(2) 0.2759(3) 0.096 Uiso 1 calc R .

loop_
_atom_type_symbol
_atom_type_description
_atom_type_scat_dispersion_real
_atom_type_scat_dispersion_imag
_atom_type_scat_source
C C 0.0033 0.0016 'International Tables Vol C Tables 4.2.6.8 and 6.1.1.4'
H H 0.0000 0.0000 'International Tables Vol C Tables 4.2.6.8 and 6.1.1.4'
N N 0.0061 0.0033 'International Tables Vol C Tables 4.2.6.8 and 6.1.1.4'
O O 0.0106 0.0060 'International Tables Vol C Tables 4.2.6.8 and 6.1.1.4'
Cl Cl 0.1484 0.1585 'International Tables Vol C Tables 4.2.6.8 and 6.1.1.4'
In In -0.7276 1.3100 'International Tables Vol C Tables 4.2.6.8 and 6.1.1.4'

loop_
_geom_angle_atom_site_label_1
_geom_angle_atom_site_label_2
_geom_angle_atom_site_label_3
_geom_angle
_geom_angle_site_symmetry_1
_geom_angle_site_symmetry_3
_geom_angle_publ_flag
O1 In1 O1 87.90(9) 11_556 8_645 ?
O1 In1 O1 87.90(9) 11_556 . ?
O1 In1 O1 87.90(9) 8_645 . ?
O1 In1 Cl1 176.02(6) 11_556 . ?
O1 In1 Cl1 89.79(6) 8_645 . ?
O1 In1 Cl1 88.79(6) . . ?
O1 In1 Cl1 88.78(6) 11_556 11_556 ?
O1 In1 Cl1 176.02(6) 8_645 11_556 ?
O1 In1 Cl1 89.79(6) . 11_556 ?
Cl1 In1 Cl1 93.40(3) . 11_556 ?
O1 In1 Cl1 89.79(6) 11_556 8_645 ?
O1 In1 Cl1 88.78(6) 8_645 8_645 ?
O1 In1 Cl1 176.02(6) . 8_645 ?
Cl1 In1 Cl1 93.40(3) . 8_645 ?
Cl1 In1 Cl1 93.40(3) 11_556 8_645 ?
C1 O1 In1 135.6(2) . . ?
O1 C1 N2 122.8(3) . . ?
O1 C1 N1 119.1(3) . . ?
N2 C1 N1 118.1(3) . . ?

loop_
_geom_bond_atom_site_label_1
_geom_bond_atom_site_label_2
_geom_bond_distance
_geom_bond_site_symmetry_2
_geom_bond_publ_flag
In1 O1 2.180(2) 11_556 ?
In1 O1 2.180(2) 8_645 ?
In1 O1 2.180(2) . ?
In1 Cl1 2.4696(8) . ?
In1 Cl1 2.4696(8) 11_556 ?
In1 Cl1 2.4696(8) 8_645 ?
O1 C1 1.263(4) . ?
C1 N2 1.303(4) . ?
C1 N1 1.318(4) . ?
